data_7216646
loop_
_publ_author_name
'Yang, Donghui'
'Liang, Yanfen'
'Ma, Pengtao'
'Li, Suzhi'
'Wang, Jingping'
'Niu, Jingyang'

_publ_section_title
;
 Self assembly of carboxylate/alcoholate functionalized ring-shape
 phosphomolybdates
;
_journal_issue 34
_journal_name_full CrystEngComm
_journal_page_first 8041
_journal_paper_doi 10.1039/C4CE00580E
_journal_volume 16
_journal_year 2014
_chemical_formula_sum 'C18 H44 Mo6 N8 Na O34 P'
_chemical_formula_weight 1546.21
_chemical_name_systematic
;
 ?
;
_space_group_IT_number 62
_symmetry_cell_setting orthorhombic
_symmetry_space_group_name_Hall '-P 2ac 2n'
_symmetry_space_group_name_H-M 'P n m a'
_atom_sites_solution_hydrogens geom
_atom_sites_solution_primary direct
_atom_sites_solution_secondary difmap
_audit_creation_method SHELXL-97
_cell_angle_alpha 90.00
_cell_angle_beta 90.00
_cell_angle_gamma 90.00
_cell_formula_units_Z 4
_cell_length_a 14.932(5)
_cell_length_b 13.158(4)
_cell_length_c 23.575(7)
_cell_measurement_reflns_used 9405
_cell_measurement_temperature 296(2)
_cell_measurement_theta_max 28.31
_cell_measurement_theta_min 2.24
_cell_volume 4632(3)
_computing_cell_refinement 'Bruker SMART'
_computing_data_collection 'Bruker SMART'
_computing_data_reduction 'Bruker SAINT'
_computing_molecular_graphics 'Bruker SHELXTL'
_computing_publication_material 'Bruker SHELXTL'
_computing_structure_refinement 'SHELXL-97 (Sheldrick, 1997)'
_computing_structure_solution 'SHELXS-97 (Sheldrick, 1990)'
_diffrn_ambient_temperature 296(2)
_diffrn_measured_fraction_theta_full 0.992
_diffrn_measured_fraction_theta_max 0.992
_diffrn_measurement_device_type 'CCD area detector'
_diffrn_measurement_method 'phi and omega scans'
_diffrn_radiation_monochromator graphite
_diffrn_radiation_source 'fine-focus sealed tube'
_diffrn_radiation_type MoK\a
_diffrn_radiation_wavelength 0.71073
_diffrn_reflns_av_R_equivalents 0.0241
_diffrn_reflns_av_sigmaI/netI 0.0183
_diffrn_reflns_limit_h_max 18
_diffrn_reflns_limit_h_min -18
_diffrn_reflns_limit_k_max 15
_diffrn_reflns_limit_k_min -16
_diffrn_reflns_limit_l_max 29
_diffrn_reflns_limit_l_min -22
_diffrn_reflns_number 24277
_diffrn_reflns_theta_full 26.00
_diffrn_reflns_theta_max 26.00
_diffrn_reflns_theta_min 1.77
_exptl_absorpt_coefficient_mu 1.729
_exptl_absorpt_correction_T_max 0.5828
_exptl_absorpt_correction_T_min 0.5035
_exptl_absorpt_correction_type multi-scan
_exptl_absorpt_process_details SADABS
_exptl_crystal_colour colorless
_exptl_crystal_density_diffrn 2.217
_exptl_crystal_density_method 'not measured'
_exptl_crystal_description block
_exptl_crystal_F_000 3032
_exptl_crystal_size_max 0.46
_exptl_crystal_size_mid 0.41
_exptl_crystal_size_min 0.35
_refine_diff_density_max 1.341
_refine_diff_density_min -0.921
_refine_diff_density_rms 0.107
_refine_ls_extinction_method none
_refine_ls_goodness_of_fit_ref 1.058
_refine_ls_hydrogen_treatment mixed
_refine_ls_matrix_type full
_refine_ls_number_parameters 331
_refine_ls_number_reflns 4725
_refine_ls_number_restraints 32
_refine_ls_restrained_S_all 1.099
_refine_ls_R_factor_all 0.0356
_refine_ls_R_factor_gt 0.0323
_refine_ls_shift/su_max 0.002
_refine_ls_shift/su_mean 0.000
_refine_ls_structure_factor_coef Fsqd
_refine_ls_weighting_details 'calc w=1/[\s^2^(Fo^2^)+(0.0443P)^2^+13.3628P] where P=(Fo^2^+2Fc^2^)/3'
_refine_ls_weighting_scheme calc
_refine_ls_wR_factor_gt 0.0852
_refine_ls_wR_factor_ref 0.0874
_reflns_number_gt 4344
_reflns_number_total 4725
_reflns_threshold_expression >2sigma(I)
_cod_data_source_file c4ce00580e2.cif
_cod_data_source_block njy1
_cod_depositor_comments
;
The following automatic conversions were performed:

'_symmetry_cell_setting' value 'Orthorhombic' changed to
'orthorhombic' according to
/usr/data/users/saulius/crontab/automatic-downloads/rss-feeds/RSC/lib/dictionaries/cif_core.dic
dictionary named 'cif_core.dic' version 2.4.2 from
2011-04-26.

'_exptl_absorpt_correction_type' value 'Multi-scan'
changed to 'multi-scan' according to
/usr/data/users/saulius/crontab/automatic-downloads/rss-feeds/RSC/lib/dictionaries/cif_core.dic
dictionary named 'cif_core.dic' version 2.4.2 from 2011-04-26.

Automatic conversion script
Id: cif_fix_values 2281 2013-09-26 08:29:07Z andrius 

 Adding full bibliography for 7216645--7216650.cif.
;
_cod_original_cell_volume 4632(2)
_cod_original_sg_symbol_H-M Pnma
_cod_database_code 7216646

loop_
_symmetry_equiv_pos_as_xyz
'x, y, z'
'-x+1/2, -y, z+1/2'
'-x, y+1/2, -z'
'x+1/2, -y+1/2, -z+1/2'
'-x, -y, -z'
'x-1/2, y, -z-1/2'
'x, -y-1/2, z'
'-x-1/2, y-1/2, z-1/2'

loop_
_atom_site_label
_atom_site_type_symbol
_atom_site_fract_x
_atom_site_fract_y
_atom_site_fract_z
_atom_site_U_iso_or_equiv
_atom_site_adp_type
_atom_site_occupancy
_atom_site_symmetry_multiplicity
_atom_site_calc_flag
_atom_site_refinement_flags
_atom_site_disorder_group
Mo1 Mo 0.83480(2) 0.12144(2) 0.703365(13) 0.02264(10) Uani 1 1 d . .
Mo2 Mo 0.77735(2) 0.11162(2) 0.450026(14) 0.02584(11) Uani 1 1 d . .
Mo3 Mo 0.79498(3) -0.01515(2) 0.573057(14) 0.02755(11) Uani 1 1 d . .
P1 P 0.77766(9) 0.2500 0.57752(5) 0.0182(3) Uani 1 2 d S .
Na1 Na 0.5713(2) 0.2500 0.42129(12) 0.0523(7) Uani 1 2 d S .
O1 O 0.8237(3) 0.0446(2) 0.76085(12) 0.0425(8) Uani 1 1 d . .
O2 O 0.9429(2) 0.1029(2) 0.68254(14) 0.0393(7) Uani 1 1 d . .
O3 O 0.6891(2) 0.1653(2) 0.71372(13) 0.0355(7) Uani 1 1 d . .
O4 O 0.77811(19) 0.0440(2) 0.64558(11) 0.0276(6) Uani 1 1 d . .
O5 O 0.8489(3) 0.2500 0.74182(15) 0.0259(8) Uani 1 2 d S .
O6 O 0.8222(3) 0.2500 0.63537(15) 0.0227(8) Uani 1 2 d S .
O7 O 0.8881(2) 0.1256(3) 0.43674(14) 0.0434(8) Uani 1 1 d . .
O8 O 0.7345(2) 0.0660(2) 0.38776(13) 0.0429(8) Uani 1 1 d . .
O9 O 0.6318(2) 0.1156(2) 0.48736(13) 0.0350(7) Uani 1 1 d . .
O10 O 0.7420(3) 0.2500 0.44333(16) 0.0279(8) Uani 1 2 d S .
O11 O 0.7786(2) -0.0126(2) 0.49199(12) 0.0346(7) Uani 1 1 d . .
O12 O 0.80072(18) 0.15433(19) 0.54421(10) 0.0226(5) Uani 1 1 d . .
O13 O 0.9087(2) -0.0227(2) 0.57345(13) 0.0405(7) Uani 1 1 d . .
O14 O 0.6473(2) 0.0297(3) 0.56845(13) 0.0400(7) Uani 1 1 d . .
O15 O 0.7607(3) -0.1369(2) 0.58603(15) 0.0503(9) Uani 1 1 d . .
C1 C 0.6503(4) 0.2500 0.7153(3) 0.0324(13) Uani 1 2 d S .
C2 C 0.5502(5) 0.2500 0.7192(4) 0.062(2) Uani 1 2 d S .
H2A H 0.5288 0.1812 0.7203 0.094 Uiso 0.50 1 calc PR .
H2B H 0.5256 0.2840 0.6868 0.094 Uiso 0.50 1 calc PR .
H2C H 0.5320 0.2847 0.7531 0.094 Uiso 0.50 1 calc PR .
C3 C 0.6020(3) 0.0801(3) 0.53323(19) 0.0347(10) Uani 1 1 d . .
C4 C 0.5058(4) 0.1015(4) 0.5489(2) 0.0507(13) Uani 1 1 d . .
H4A H 0.4923 0.0700 0.5846 0.076 Uiso 1 1 calc R .
H4B H 0.4670 0.0745 0.5201 0.076 Uiso 1 1 calc R .
H4C H 0.4970 0.1735 0.5518 0.076 Uiso 1 1 calc R .
C5 C 0.9840(4) 0.7983(6) 0.4244(3) 0.076(2) Uani 1 1 d . .
H5A H 1.0025 0.8398 0.3946 0.092 Uiso 1 1 calc R .
C6 C 0.9307(8) 0.7500 0.5039(4) 0.085(3) Uani 1 2 d S .
H6A H 0.9041 0.7500 0.5395 0.102 Uiso 1 2 calc SR .
C7 C 0.0113(5) 0.1993(6) 0.3432(3) 0.079(2) Uani 1 1 d . .
H7A H -0.0007 0.1565 0.3737 0.094 Uiso 1 1 calc R .
C8 C 0.0407(7) 0.2500 0.2588(4) 0.074(3) Uani 1 2 d S .
H8A H 0.0514 0.2500 0.2200 0.089 Uiso 1 2 calc SR .
C9 C 0.8038(5) 0.2500 0.8521(3) 0.0165(14) Uani 0.70 2 d SPDU 1
H9A H 0.8166 0.2500 0.8135 0.020 Uiso 0.70 2 calc SPR 1
N3 N 0.7931(6) 0.1681(5) 0.8847(3) 0.069(2) Uani 0.70 1 d PD 1
H3A H 0.7973 0.1059 0.8739 0.083 Uiso 0.70 1 calc PR 1
C10 C 0.7747(7) 0.1999(6) 0.9369(4) 0.067(3) Uiso 0.70 1 d PD 1
H10A H 0.7637 0.1585 0.9681 0.081 Uiso 0.70 1 calc PR 1
C11 C 0.7743(12) 0.2500 0.9509(6) 0.019(3) Uani 0.30 2 d SPDU 2
H11A H 0.7735 0.2500 0.9904 0.023 Uiso 0.30 2 calc SPR 2
N4 N 0.7748(7) 0.1652(7) 0.9228(5) 0.021(2) Uiso 0.30 1 d PD 2
H4D H 0.7628 0.1046 0.9341 0.026 Uiso 0.30 1 calc PR 2
C12 C 0.800(2) 0.1991(8) 0.8695(8) 0.092 Uiso 0.30 1 d PD 2
H12A H 0.8144 0.1579 0.8388 0.110 Uiso 0.30 1 calc PR 2
C14 C 0.7231(7) 0.7500 0.7924(4) 0.023(2) Uiso 0.50 2 d SPD 1
H14A H 0.7209 0.7500 0.8318 0.028 Uiso 0.50 2 calc SPR 1
N5 N 0.7248(8) 0.8319(7) 0.7603(4) 0.066(3) Uiso 0.50 1 d PD 1
H5B H 0.7257 0.8940 0.7716 0.080 Uiso 0.50 1 calc PR 1
C15 C 0.7251(12) 0.7985(7) 0.7055(5) 0.082 Uiso 0.50 1 d PD 1
H15A H 0.7252 0.8397 0.6734 0.098 Uiso 0.50 1 calc PR 1
C16 C 0.7381(7) 0.7500 0.6944(4) 0.019 Uiso 0.50 2 d SPD 2
H16A H 0.7514 0.7500 0.6559 0.023 Uiso 0.50 2 calc SPR 2
N6 N 0.7276(11) 0.8322(8) 0.7251(5) 0.094(4) Uiso 0.50 1 d PD 2
H6B H 0.7307 0.8939 0.7133 0.113 Uiso 0.50 1 calc PR 2
C17 C 0.7110(13) 0.8025(7) 0.7782(6) 0.092 Uiso 0.50 1 d PD 2
H17A H 0.7013 0.8445 0.8093 0.110 Uiso 0.50 1 calc PR 2
N1 N 0.9538(4) 0.8290(5) 0.4730(3) 0.091(2) Uani 1 1 d . .
H1A H 0.9495 0.8915 0.4834 0.110 Uiso 1 1 calc R .
N2 N 0.0319(6) 0.1725(8) 0.2908(4) 0.133(3) Uani 1 1 d . .
H2D H 0.0385 0.1107 0.2797 0.159 Uiso 1 1 calc R .
O1W O 0.5676(3) 0.1294(3) 0.34483(17) 0.0617(11) Uani 1 1 d . .
O2W O 0.4125(4) 0.2500 0.4297(3) 0.089(2) Uani 1 2 d S .
O3W O 0.4207(3) 0.0144(4) 0.3223(2) 0.0869(15) Uani 1 1 d . .
O4W O 0.1194(5) 0.0172(6) 0.6954(5) 0.163(3) Uani 1 1 d . .
H1 H 0.691(4) 0.2500 0.591(2) 0.022(15) Uiso 1 2 d S .

loop_
_atom_site_aniso_label
_atom_site_aniso_U_11
_atom_site_aniso_U_22
_atom_site_aniso_U_33
_atom_site_aniso_U_23
_atom_site_aniso_U_13
_atom_site_aniso_U_12
Mo1 0.02956(19) 0.01919(17) 0.01917(17) 0.00091(11) -0.00081(12) 0.00254(12)
Mo2 0.0367(2) 0.02102(18) 0.01983(18) -0.00290(12) -0.00039(13) 0.00046(13)
Mo3 0.0436(2) 0.01503(17) 0.02400(18) -0.00112(12) -0.00100(14) 0.00045(14)
P1 0.0233(7) 0.0140(6) 0.0172(6) 0.000 -0.0009(5) 0.000
Na1 0.0472(17) 0.069(2) 0.0408(15) 0.000 -0.0104(12) 0.000
O1 0.072(2) 0.0295(16) 0.0264(15) 0.0076(12) -0.0022(15) 0.0029(16)
O2 0.0313(17) 0.0411(18) 0.0455(18) -0.0063(14) -0.0043(14) 0.0088(14)
O3 0.0317(16) 0.0260(15) 0.0490(18) -0.0001(13) 0.0085(13) -0.0021(13)
O4 0.0364(16) 0.0210(13) 0.0253(13) -0.0008(11) -0.0001(11) -0.0017(11)
O5 0.036(2) 0.0222(18) 0.0195(18) 0.000 -0.0032(15) 0.000
O6 0.031(2) 0.0168(17) 0.0201(18) 0.000 0.0000(15) 0.000
O7 0.0378(19) 0.053(2) 0.0397(18) -0.0004(15) 0.0098(14) 0.0071(15)
O8 0.065(2) 0.0342(17) 0.0295(16) -0.0076(13) -0.0100(15) -0.0007(16)
O9 0.0333(16) 0.0372(17) 0.0346(16) 0.0037(13) -0.0042(13) -0.0064(13)
O10 0.038(2) 0.0207(19) 0.0250(19) 0.000 -0.0020(17) 0.000
O11 0.058(2) 0.0187(14) 0.0270(15) -0.0053(11) -0.0031(13) 0.0007(13)
O12 0.0324(14) 0.0157(12) 0.0197(12) 0.0004(10) -0.0010(10) 0.0006(11)
O13 0.0469(19) 0.0378(18) 0.0370(17) -0.0012(13) 0.0014(14) 0.0147(15)
O14 0.0348(17) 0.050(2) 0.0352(16) 0.0073(14) -0.0010(13) -0.0104(15)
O15 0.088(3) 0.0186(15) 0.0442(19) -0.0003(14) 0.0022(18) -0.0077(17)
C1 0.033(3) 0.032(3) 0.032(3) 0.000 0.010(2) 0.000
C2 0.035(4) 0.051(5) 0.100(7) 0.000 0.021(4) 0.000
C3 0.034(2) 0.033(2) 0.037(2) -0.0037(19) -0.0045(18) -0.0116(19)
C4 0.042(3) 0.057(3) 0.053(3) 0.003(3) 0.001(2) -0.006(2)
C5 0.054(4) 0.111(6) 0.065(4) 0.039(4) 0.022(3) -0.006(3)
C6 0.080(7) 0.123(10) 0.052(5) 0.000 0.003(5) 0.000
C7 0.086(5) 0.114(6) 0.037(3) 0.019(3) 0.001(3) -0.015(4)
C8 0.055(5) 0.140(11) 0.028(4) 0.000 0.004(4) 0.000
C9 0.039(4) 0.005(3) 0.005(3) 0.000 0.010(3) 0.000
N3 0.080(5) 0.040(4) 0.086(6) 0.033(4) 0.034(4) 0.014(4)
C11 0.023(7) 0.009(7) 0.025(7) 0.000 -0.008(6) 0.000
N1 0.073(4) 0.071(4) 0.130(6) -0.023(4) 0.003(4) -0.018(3)
N2 0.104(6) 0.168(9) 0.126(8) -0.053(6) -0.032(5) 0.028(6)
O1W 0.060(3) 0.071(3) 0.054(2) 0.002(2) -0.0102(19) 0.002(2)
O2W 0.047(4) 0.141(7) 0.079(5) 0.000 -0.016(3) 0.000
O3W 0.075(3) 0.095(4) 0.090(3) -0.004(3) 0.019(3) -0.033(3)
O4W 0.103(6) 0.127(6) 0.259(10) -0.004(6) -0.023(6) 0.036(5)

loop_
_atom_type_symbol
_atom_type_description
_atom_type_scat_dispersion_real
_atom_type_scat_dispersion_imag
_atom_type_scat_source
C C 0.0033 0.0016 'International Tables Vol C Tables 4.2.6.8 and 6.1.1.4'
H H 0.0000 0.0000 'International Tables Vol C Tables 4.2.6.8 and 6.1.1.4'
N N 0.0061 0.0033 'International Tables Vol C Tables 4.2.6.8 and 6.1.1.4'
O O 0.0106 0.0060 'International Tables Vol C Tables 4.2.6.8 and 6.1.1.4'
Na Na 0.0362 0.0249 'International Tables Vol C Tables 4.2.6.8 and 6.1.1.4'
P P 0.1023 0.0942 'International Tables Vol C Tables 4.2.6.8 and 6.1.1.4'
Mo Mo -1.6832 0.6857 'International Tables Vol C Tables 4.2.6.8 and 6.1.1.4'

loop_
_geom_angle_atom_site_label_1
_geom_angle_atom_site_label_2
_geom_angle_atom_site_label_3
_geom_angle
_geom_angle_site_symmetry_1
_geom_angle_site_symmetry_3
O1 Mo1 O2 103.72(17) . .
O1 Mo1 O4 102.07(14) . .
O2 Mo1 O4 97.97(14) . .
O1 Mo1 O5 99.07(14) . .
O2 Mo1 O5 99.08(16) . .
O4 Mo1 O5 148.74(13) . .
O1 Mo1 O3 88.37(15) . .
O2 Mo1 O3 167.81(14) . .
O4 Mo1 O3 77.63(12) . .
O5 Mo1 O3 80.25(14) . .
O1 Mo1 O6 165.83(14) . .
O2 Mo1 O6 89.00(15) . .
O4 Mo1 O6 81.97(11) . .
O5 Mo1 O6 72.35(11) . .
O3 Mo1 O6 79.17(12) . .
O7 Mo2 O8 104.18(17) . .
O7 Mo2 O10 98.73(17) . .
O8 Mo2 O10 99.24(16) . .
O7 Mo2 O11 100.31(15) . .
O8 Mo2 O11 98.51(14) . .
O10 Mo2 O11 149.83(15) . .
O7 Mo2 O12 90.22(14) . .
O8 Mo2 O12 164.61(14) . .
O10 Mo2 O12 83.64(13) . .
O11 Mo2 O12 73.14(10) . .
O7 Mo2 O9 166.43(14) . .
O8 Mo2 O9 89.03(15) . .
O10 Mo2 O9 75.68(14) . .
O11 Mo2 O9 80.44(12) . .
O12 Mo2 O9 76.97(10) . .
O7 Mo2 Na1 137.47(12) . .
O8 Mo2 Na1 72.50(12) . .
O10 Mo2 Na1 43.18(12) . .
O11 Mo2 Na1 122.21(11) . .
O12 Mo2 Na1 100.62(8) . .
O9 Mo2 Na1 43.56(8) . .
O13 Mo3 O15 104.08(19) . .
O13 Mo3 O4 98.73(14) . .
O15 Mo3 O4 100.59(14) . .
O13 Mo3 O11 97.64(14) . .
O15 Mo3 O11 98.95(15) . .
O4 Mo3 O11 150.55(12) . .
O13 Mo3 O14 168.14(14) . .
O15 Mo3 O14 87.78(17) . .
O4 Mo3 O14 78.97(12) . .
O11 Mo3 O14 79.99(12) . .
O13 Mo3 O12 91.19(13) . .
O15 Mo3 O12 163.53(16) . .
O4 Mo3 O12 82.83(10) . .
O11 Mo3 O12 72.49(10) . .
O14 Mo3 O12 77.00(11) . .
O6 P1 O12 111.38(13) . .
O6 P1 O12 111.38(13) . 7_565
O12 P1 O12 111.5(2) . 7_565
O6 P1 H1 102(3) . .
O12 P1 H1 109.9(12) . .
O12 P1 H1 109.9(12) 7_565 .
O2W Na1 O1W 92.27(18) . .
O2W Na1 O1W 92.27(18) . 7_565
O1W Na1 O1W 82.7(2) . 7_565
O2W Na1 O9 107.76(17) . 7_565
O1W Na1 O9 159.12(19) . 7_565
O1W Na1 O9 90.46(12) 7_565 7_565
O2W Na1 O9 107.76(17) . .
O1W Na1 O9 90.46(12) . .
O1W Na1 O9 159.12(19) 7_565 .
O9 Na1 O9 89.00(16) 7_565 .
O2W Na1 O10 163.7(2) . .
O1W Na1 O10 99.93(15) . .
O1W Na1 O10 99.93(15) 7_565 .
O9 Na1 O10 61.72(10) 7_565 .
O9 Na1 O10 61.72(10) . .
O2W Na1 Mo2 145.80(10) . 7_565
O1W Na1 Mo2 119.33(15) . 7_565
O1W Na1 Mo2 80.12(11) 7_565 7_565
O9 Na1 Mo2 39.82(8) 7_565 7_565
O9 Na1 Mo2 86.19(10) . 7_565
O10 Na1 Mo2 30.04(3) . 7_565
O2W Na1 Mo2 145.80(10) . .
O1W Na1 Mo2 80.12(11) . .
O1W Na1 Mo2 119.33(15) 7_565 .
O9 Na1 Mo2 86.19(10) 7_565 .
O9 Na1 Mo2 39.82(8) . .
O10 Na1 Mo2 30.04(3) . .
Mo2 Na1 Mo2 60.06(5) 7_565 .
C1 O3 Mo1 132.2(3) . .
Mo3 O4 Mo1 143.88(16) . .
Mo1 O5 Mo1 122.37(19) . 7_565
P1 O6 Mo1 130.67(10) . 7_565
P1 O6 Mo1 130.67(10) . .
Mo1 O6 Mo1 92.68(13) 7_565 .
C3 O9 Mo2 129.9(3) . .
C3 O9 Na1 131.5(3) . .
Mo2 O9 Na1 96.62(13) . .
Mo2 O10 Mo2 146.3(2) . 7_565
Mo2 O10 Na1 106.78(12) . .
Mo2 O10 Na1 106.78(12) 7_565 .
Mo2 O11 Mo3 121.96(14) . .
P1 O12 Mo2 131.34(15) . .
P1 O12 Mo3 129.15(15) . .
Mo2 O12 Mo3 92.41(9) . .
C3 O14 Mo3 133.3(3) . .
O3 C1 O3 125.0(6) . 7_565
O3 C1 C2 117.5(3) . .
O3 C1 C2 117.5(3) 7_565 .
C1 C2 H2A 109.5 . .
C1 C2 H2B 109.5 . .
H2A C2 H2B 109.5 . .
C1 C2 H2C 109.5 . .
H2A C2 H2C 109.5 . .
H2B C2 H2C 109.5 . .
O9 C3 O14 124.8(4) . .
O9 C3 C4 118.5(4) . .
O14 C3 C4 116.6(4) . .
C3 C4 H4A 109.5 . .
C3 C4 H4B 109.5 . .
H4A C4 H4B 109.5 . .
C3 C4 H4C 109.5 . .
H4A C4 H4C 109.5 . .
H4B C4 H4C 109.5 . .
C5 C5 N1 108.2(4) 7_575 .
C5 C5 H5A 125.9 7_575 .
N1 C5 H5A 125.9 . .
N1 C6 N1 104.4(10) 7_575 .
N1 C6 H6A 127.8 7_575 .
N1 C6 H6A 127.8 . .
N2 C7 C7 105.5(6) . 7_565
N2 C7 H7A 127.3 . .
C7 C7 H7A 127.3 7_565 .
N2 C8 N2 106.1(10) 7_565 .
N2 C8 H8A 126.9 7_565 .
N2 C8 H8A 126.9 . .
N3 C9 N3 107.8(8) 7_565 .
N3 C9 H9A 126.1 7_565 .
N3 C9 H9A 126.1 . .
C10 N3 C9 107.7(7) . .
C10 N3 H3A 126.1 . .
C9 N3 H3A 126.1 . .
C10 C10 N3 108.3(5) 7_565 .
C10 C10 H10A 125.8 7_565 .
N3 C10 H10A 125.8 . .
N4 C11 N4 118.5(14) . 7_565
N4 C11 H11A 120.8 . .
N4 C11 H11A 120.8 7_565 .
C11 N4 C12 100.9(11) . .
C11 N4 H4D 129.6 . .
C12 N4 H4D 129.6 . .
C12 C12 N4 108.8(6) 7_565 .
C12 C12 H12A 125.6 7_565 .
N4 C12 H12A 125.6 . .
N5 C14 N5 109.8(11) 7_575 .
N5 C14 H14A 125.1 7_575 .
N5 C14 H14A 125.1 . .
C14 N5 C15 106.3(9) . .
C14 N5 H5B 126.8 . .
C15 N5 H5B 126.8 . .
C15 C15 N5 108.7(5) 7_575 .
C15 C15 H15A 125.6 7_575 .
N5 C15 H15A 125.6 . .
N6 C16 N6 111.1(13) . 7_575
N6 C16 H16A 124.5 . .
N6 C16 H16A 124.5 7_575 .
C16 N6 C17 107.4(10) . .
C16 N6 H6B 126.3 . .
C17 N6 H6B 126.3 . .
N6 C17 C17 107.0(6) . 7_575
N6 C17 H17A 126.5 . .
C17 C17 H17A 126.5 7_575 .
C5 N1 C6 109.5(7) . .
C5 N1 H1A 125.2 . .
C6 N1 H1A 125.2 . .
C8 N2 C7 111.4(9) . .
C8 N2 H2D 124.3 . .
C7 N2 H2D 124.3 . .

loop_
_geom_bond_atom_site_label_1
_geom_bond_atom_site_label_2
_geom_bond_distance
_geom_bond_site_symmetry_2
Mo1 O1 1.699(3) .
Mo1 O2 1.704(3) .
Mo1 O4 1.900(3) .
Mo1 O5 1.9306(18) .
Mo1 O3 2.264(3) .
Mo1 O6 2.338(2) .
Mo2 O7 1.694(3) .
Mo2 O8 1.710(3) .
Mo2 O10 1.9025(14) .
Mo2 O11 1.911(3) .
Mo2 O12 2.317(3) .
Mo2 O9 2.345(3) .
Mo2 Na1 3.638(3) .
Mo3 O13 1.701(3) .
Mo3 O15 1.709(3) .
Mo3 O4 1.895(3) .
Mo3 O11 1.927(3) .
Mo3 O14 2.286(3) .
Mo3 O12 2.333(3) .
P1 O6 1.517(4) .
P1 O12 1.523(3) .
P1 O12 1.523(3) 7_565
P1 H1 1.34(6) .
Na1 O2W 2.379(7) .
Na1 O1W 2.402(5) .
Na1 O1W 2.402(5) 7_565
Na1 O9 2.524(4) 7_565
Na1 O9 2.524(4) .
Na1 O10 2.600(5) .
Na1 Mo2 3.638(3) 7_565
O3 C1 1.257(4) .
O5 Mo1 1.9306(18) 7_565
O6 Mo1 2.338(2) 7_565
O9 C3 1.259(5) .
O10 Mo2 1.9025(14) 7_565
O14 C3 1.260(5) .
C1 O3 1.257(4) 7_565
C1 C2 1.498(10) .
C2 H2A 0.9600 .
C2 H2B 0.9600 .
C2 H2C 0.9600 .
C3 C4 1.508(7) .
C4 H4A 0.9600 .
C4 H4B 0.9600 .
C4 H4C 0.9600 .
C5 C5 1.271(15) 7_575
C5 N1 1.296(9) .
C5 H5A 0.9300 .
C6 N1 1.316(9) 7_575
C6 N1 1.316(9) .
C6 H6A 0.9300 .
C7 N2 1.320(10) .
C7 C7 1.334(15) 7_565
C7 H7A 0.9300 .
C8 N2 1.275(11) 7_565
C8 N2 1.275(11) .
C8 H8A 0.9300 .
C9 N3 1.333(6) 7_565
C9 N3 1.333(6) .
C9 H9A 0.9300 .
N3 C10 1.327(8) .
N3 H3A 0.8600 .
C10 C10 1.319(16) 7_565
C10 H10A 0.9300 .
C11 N4 1.298(9) .
C11 N4 1.298(9) 7_565
C11 H11A 0.9300 .
N4 C12 1.384(10) .
N4 H4D 0.8600 .
C12 C12 1.34(2) 7_565
C12 H12A 0.9300 .
C14 N5 1.316(8) 7_575
C14 N5 1.316(8) .
C14 H14A 0.9300 .
N5 C15 1.365(9) .
N5 H5B 0.8600 .
C15 C15 1.278(18) 7_575
C15 H15A 0.9300 .
C16 N6 1.311(9) .
C16 N6 1.311(9) 7_575
C16 H16A 0.9300 .
N6 C17 1.333(10) .
N6 H6B 0.8600 .
C17 C17 1.382(19) 7_575
C17 H17A 0.9300 .
N1 H1A 0.8600 .
N2 H2D 0.8600 .
